data_7000240
loop_
_publ_author_name
'Pothiraja, Ramasamy'
'Milanov, Andrian'
'Parala, Harish'
'Winter, Manuela'
'Fischer, Roland A.'
'Devi, Anjana'

_publ_section_title
;
 Monomeric malonate precursors for the MOCVD of HfO2 and ZrO2 thin
 films
;
_journal_issue 4
_journal_name_full 'Dalton Transactions'
_journal_page_first 654
_journal_paper_doi 10.1039/b810528f
_journal_year 2009
_chemical_formula_sum 'C36 H76 Hf O16 Si8'
_chemical_formula_weight 1168.18
_chemical_name_systematic
;
?
;
_space_group_IT_number 88
_symmetry_cell_setting tetragonal
_symmetry_space_group_name_Hall '-I 4ad'
_symmetry_space_group_name_H-M 'I 41/a :2'
_atom_sites_solution_hydrogens geom
_atom_sites_solution_primary direct
_atom_sites_solution_secondary difmap
_audit_creation_method SHELXL-97
_cell_angle_alpha 90.00
_cell_angle_beta 90.00
_cell_angle_gamma 90.00
_cell_formula_units_Z 4
_cell_length_a 20.2381(6)
_cell_length_b 20.2381(6)
_cell_length_c 14.2483(6)
_cell_measurement_reflns_used 2800
_cell_measurement_temperature 115(2)
_cell_measurement_theta_max 27.499
_cell_measurement_theta_min 2.660
_cell_volume 5835.8(3)
_computing_cell_refinement 'CrysAlis RED 1.171.13, Oxford Diffraction'
_computing_data_collection 'CrysAlis CCD 1.171.13, Oxford Diffraction'
_computing_data_reduction 'CrysAlis RED 1.171.13, Oxford Diffraction'
_computing_molecular_graphics SHELXL-97
_computing_publication_material SHELXL-97
_computing_structure_refinement 'SHELXL-97 (Sheldrick, 1997)'
_computing_structure_solution 'SHELXS-97 (Sheldrick, 1990)'
_diffrn_ambient_temperature 115(2)
_diffrn_measured_fraction_theta_full 0.998
_diffrn_measured_fraction_theta_max 0.998
_diffrn_measurement_device_type 'Sapphire2-CCD, Oxford Diffraction'
_diffrn_measurement_method '407 images at 1.0 deg. in \w and 25 sec.'
_diffrn_radiation_monochromator graphite
_diffrn_radiation_source 'Enhance (Mo) X-ray Source'
_diffrn_radiation_type MoK\a
_diffrn_radiation_wavelength 0.71073
_diffrn_reflns_av_R_equivalents 0.0479
_diffrn_reflns_av_sigmaI/netI 0.0368
_diffrn_reflns_limit_h_max 24
_diffrn_reflns_limit_h_min -13
_diffrn_reflns_limit_k_max 22
_diffrn_reflns_limit_k_min -24
_diffrn_reflns_limit_l_max 16
_diffrn_reflns_limit_l_min -16
_diffrn_reflns_number 13188
_diffrn_reflns_theta_full 25.00
_diffrn_reflns_theta_max 25.00
_diffrn_reflns_theta_min 3.19
_exptl_absorpt_coefficient_mu 2.006
_exptl_absorpt_correction_T_max 0.835
_exptl_absorpt_correction_T_min 0.753
_exptl_absorpt_correction_type 'numeric analytical'
_exptl_absorpt_process_details 'Gaussian face-indexed'
_exptl_crystal_colour colourless
_exptl_crystal_density_diffrn 1.330
_exptl_crystal_density_method 'not measured'
_exptl_crystal_description prism
_exptl_crystal_F_000 2416
_exptl_crystal_size_max 0.26
_exptl_crystal_size_mid 0.19
_exptl_crystal_size_min 0.11
_refine_diff_density_max 1.361
_refine_diff_density_min -0.293
_refine_diff_density_rms 0.078
_refine_ls_extinction_method none
_refine_ls_goodness_of_fit_ref 1.024
_refine_ls_hydrogen_treatment constr
_refine_ls_matrix_type full
_refine_ls_number_parameters 144
_refine_ls_number_reflns 2553
_refine_ls_number_restraints 0
_refine_ls_restrained_S_all 1.024
_refine_ls_R_factor_all 0.0361
_refine_ls_R_factor_gt 0.0265
_refine_ls_shift/su_max 0.001
_refine_ls_shift/su_mean 0.000
_refine_ls_structure_factor_coef Fsqd
_refine_ls_weighting_details 'calc w=1/[\s^2^(Fo^2^)+(0.0264P)^2^+12.5344P] where P=(Fo^2^+2Fc^2^)/3'
_refine_ls_weighting_scheme calc
_refine_ls_wR_factor_gt 0.0586
_refine_ls_wR_factor_ref 0.0622
_reflns_number_gt 2230
_reflns_number_total 2553
_reflns_threshold_expression >2sigma(I)
_cod_data_source_file b810528f.txt
_cod_data_source_block cvd176
_cod_original_sg_symbol_H-M I4(1)/a
_cod_database_code 7000240

loop_
_symmetry_equiv_pos_as_xyz
'x, y, z'
'-x+1/2, -y, z+1/2'
'-y+3/4, x+1/4, z+1/4'
'y+3/4, -x+3/4, z+3/4'
'x+1/2, y+1/2, z+1/2'
'-x+1, -y+1/2, z+1'
'-y+5/4, x+3/4, z+3/4'
'y+5/4, -x+5/4, z+5/4'
'-x, -y, -z'
'x-1/2, y, -z-1/2'
'y-3/4, -x-1/4, -z-1/4'
'-y-3/4, x-3/4, -z-3/4'
'-x+1/2, -y+1/2, -z+1/2'
'x, y+1/2, -z'
'y-1/4, -x+1/4, -z+1/4'
'-y-1/4, x-1/4, -z-1/4'

loop_
_atom_site_label
_atom_site_type_symbol
_atom_site_fract_x
_atom_site_fract_y
_atom_site_fract_z
_atom_site_U_iso_or_equiv
_atom_site_adp_type
_atom_site_occupancy
_atom_site_symmetry_multiplicity
_atom_site_calc_flag
_atom_site_refinement_flags
_atom_site_disorder_assembly
_atom_site_disorder_group
Hf1 Hf 1.0000 0.2500 0.1250 0.01770(9) Uani 1 4 d S . .
O1 O 1.07301(10) 0.31756(10) 0.08197(15) 0.0201(5) Uani 1 1 d . . .
O2 O 1.14911(10) 0.37006(11) -0.00283(16) 0.0258(5) Uani 1 1 d . . .
C2 C 1.08739(15) 0.34567(14) 0.0040(2) 0.0215(7) Uani 1 1 d . . .
Si2 Si 1.20584(5) 0.36668(5) 0.08509(7) 0.0285(2) Uani 1 1 d . . .
C21 C 1.1750(2) 0.4140(2) 0.1861(3) 0.0540(12) Uani 1 1 d . . .
H21A H 1.1597 0.4575 0.1649 0.081 Uiso 1 1 calc R . .
H21B H 1.2106 0.4196 0.2320 0.081 Uiso 1 1 calc R . .
H21C H 1.1382 0.3901 0.2152 0.081 Uiso 1 1 calc R . .
C22 C 1.27786(17) 0.4083(2) 0.0303(3) 0.0406(10) Uani 1 1 d . . .
H22A H 1.2952 0.3806 -0.0204 0.061 Uiso 1 1 calc R . .
H22B H 1.3123 0.4151 0.0777 0.061 Uiso 1 1 calc R . .
H22C H 1.2641 0.4511 0.0049 0.061 Uiso 1 1 calc R . .
C23 C 1.22463(18) 0.28026(18) 0.1186(3) 0.0393(9) Uani 1 1 d . . .
H23A H 1.1834 0.2569 0.1327 0.059 Uiso 1 1 calc R . .
H23B H 1.2531 0.2800 0.1742 0.059 Uiso 1 1 calc R . .
H23C H 1.2473 0.2581 0.0666 0.059 Uiso 1 1 calc R . .
C3 C 1.04564(15) 0.35325(15) -0.0714(2) 0.0232(7) Uani 1 1 d . . .
H3 H 1.0612 0.3747 -0.1265 0.028 Uiso 1 1 calc R . .
C4 C 0.98056(15) 0.32991(15) -0.0686(2) 0.0221(7) Uani 1 1 d . . .
O4 O 0.94426(11) 0.34641(12) -0.14347(16) 0.0335(6) Uani 1 1 d . . .
O5 O 0.95470(10) 0.29753(10) -0.00347(15) 0.0212(5) Uani 1 1 d . . .
Si4 Si 0.87552(4) 0.31832(5) -0.19591(7) 0.0273(2) Uani 1 1 d . . .
C41 C 0.9008(2) 0.2535(2) -0.2792(3) 0.0462(10) Uani 1 1 d . . .
H41A H 0.9316 0.2721 -0.3252 0.069 Uiso 1 1 calc R . .
H41B H 0.8617 0.2363 -0.3117 0.069 Uiso 1 1 calc R . .
H41C H 0.9225 0.2175 -0.2450 0.069 Uiso 1 1 calc R . .
C42 C 0.8448(2) 0.3919(2) -0.2585(3) 0.0547(12) Uani 1 1 d . . .
H42A H 0.8338 0.4265 -0.2130 0.082 Uiso 1 1 calc R . .
H42B H 0.8052 0.3801 -0.2945 0.082 Uiso 1 1 calc R . .
H42C H 0.8790 0.4081 -0.3013 0.082 Uiso 1 1 calc R . .
C43 C 0.81226(18) 0.2859(2) -0.1144(3) 0.0410(9) Uani 1 1 d . . .
H43A H 0.8313 0.2502 -0.0767 0.061 Uiso 1 1 calc R . .
H43B H 0.7747 0.2690 -0.1504 0.061 Uiso 1 1 calc R . .
H43C H 0.7973 0.3215 -0.0729 0.061 Uiso 1 1 calc R . .

loop_
_atom_site_aniso_label
_atom_site_aniso_U_11
_atom_site_aniso_U_22
_atom_site_aniso_U_33
_atom_site_aniso_U_23
_atom_site_aniso_U_13
_atom_site_aniso_U_12
Hf1 0.01679(11) 0.01679(11) 0.01951(15) 0.000 0.000 0.000
O1 0.0191(11) 0.0215(11) 0.0198(12) 0.0018(9) -0.0017(9) -0.0038(9)
O2 0.0214(11) 0.0286(12) 0.0276(13) 0.0069(10) -0.0008(10) -0.0064(9)
C2 0.0200(16) 0.0157(15) 0.0289(19) -0.0005(13) 0.0013(14) -0.0008(12)
Si2 0.0251(5) 0.0325(5) 0.0279(5) 0.0053(4) -0.0022(4) -0.0107(4)
C21 0.057(3) 0.058(3) 0.047(3) -0.017(2) 0.005(2) -0.023(2)
C22 0.0256(19) 0.048(2) 0.048(2) 0.0188(19) -0.0058(17) -0.0128(16)
C23 0.0305(19) 0.044(2) 0.044(2) 0.0150(19) -0.0089(18) -0.0080(16)
C3 0.0255(17) 0.0217(16) 0.0223(18) 0.0048(13) -0.0006(14) -0.0037(13)
C4 0.0257(17) 0.0181(16) 0.0227(18) 0.0000(14) -0.0019(14) 0.0044(13)
O4 0.0296(13) 0.0398(14) 0.0309(15) 0.0136(11) -0.0115(10) -0.0046(10)
O5 0.0215(11) 0.0202(11) 0.0217(12) -0.0006(9) -0.0007(9) 0.0023(9)
Si4 0.0249(5) 0.0320(5) 0.0249(5) 0.0008(4) -0.0049(4) 0.0028(4)
C41 0.050(2) 0.047(2) 0.042(2) -0.0083(19) 0.005(2) -0.0012(19)
C42 0.053(3) 0.051(3) 0.061(3) 0.011(2) -0.023(2) 0.010(2)
C43 0.0272(19) 0.056(2) 0.040(2) 0.001(2) 0.0019(17) -0.0023(17)

loop_
_atom_type_symbol
_atom_type_description
_atom_type_scat_dispersion_real
_atom_type_scat_dispersion_imag
_atom_type_scat_source
C C 0.0033 0.0016 'International Tables Vol C Tables 4.2.6.8 and 6.1.1.4'
H H 0.0000 0.0000 'International Tables Vol C Tables 4.2.6.8 and 6.1.1.4'
O O 0.0106 0.0060 'International Tables Vol C Tables 4.2.6.8 and 6.1.1.4'
Si Si 0.0817 0.0704 'International Tables Vol C Tables 4.2.6.8 and 6.1.1.4'
Hf Hf -0.5830 6.1852 'International Tables Vol C Tables 4.2.6.8 and 6.1.1.4'

loop_
_geom_angle_atom_site_label_1
_geom_angle_atom_site_label_2
_geom_angle_atom_site_label_3
_geom_angle
_geom_angle_site_symmetry_1
_geom_angle_site_symmetry_3
_geom_angle_publ_flag
O1 Hf1 O1 146.13(11) . 6_654 ?
O1 Hf1 O1 94.87(3) . 15_665 ?
O1 Hf1 O1 94.87(3) 6_654 15_665 ?
O1 Hf1 O1 94.87(3) . 12_756 ?
O1 Hf1 O1 94.87(3) 6_654 12_756 ?
O1 Hf1 O1 146.13(11) 15_665 12_756 ?
O1 Hf1 O5 70.96(8) . 15_665 ?
O1 Hf1 O5 142.91(8) 6_654 15_665 ?
O1 Hf1 O5 76.85(8) 15_665 15_665 ?
O1 Hf1 O5 75.88(8) 12_756 15_665 ?
O1 Hf1 O5 75.88(8) . 6_654 ?
O1 Hf1 O5 76.85(8) 6_654 6_654 ?
O1 Hf1 O5 70.96(8) 15_665 6_654 ?
O1 Hf1 O5 142.91(8) 12_756 6_654 ?
O5 Hf1 O5 130.91(6) 15_665 6_654 ?
O1 Hf1 O5 76.85(8) . . ?
O1 Hf1 O5 75.88(8) 6_654 . ?
O1 Hf1 O5 142.91(8) 15_665 . ?
O1 Hf1 O5 70.96(8) 12_756 . ?
O5 Hf1 O5 130.91(6) 15_665 . ?
O5 Hf1 O5 71.95(10) 6_654 . ?
O1 Hf1 O5 142.91(8) . 12_756 ?
O1 Hf1 O5 70.96(8) 6_654 12_756 ?
O1 Hf1 O5 75.88(8) 15_665 12_756 ?
O1 Hf1 O5 76.85(8) 12_756 12_756 ?
O5 Hf1 O5 71.95(10) 15_665 12_756 ?
O5 Hf1 O5 130.91(6) 6_654 12_756 ?
O5 Hf1 O5 130.91(6) . 12_756 ?
C2 O1 Hf1 134.44(19) . . ?
C2 O2 Si2 124.0(2) . . ?
O1 C2 O2 115.8(3) . . ?
O1 C2 C3 126.0(3) . . ?
O2 C2 C3 118.2(3) . . ?
O2 Si2 C21 109.04(18) . . ?
O2 Si2 C23 111.49(15) . . ?
C21 Si2 C23 111.1(2) . . ?
O2 Si2 C22 101.69(15) . . ?
C21 Si2 C22 111.10(19) . . ?
C23 Si2 C22 112.05(18) . . ?
Si2 C21 H21A 109.5 . . ?
Si2 C21 H21B 109.5 . . ?
H21A C21 H21B 109.5 . . ?
Si2 C21 H21C 109.5 . . ?
H21A C21 H21C 109.5 . . ?
H21B C21 H21C 109.5 . . ?
Si2 C22 H22A 109.5 . . ?
Si2 C22 H22B 109.5 . . ?
H22A C22 H22B 109.5 . . ?
Si2 C22 H22C 109.5 . . ?
H22A C22 H22C 109.5 . . ?
H22B C22 H22C 109.5 . . ?
Si2 C23 H23A 109.5 . . ?
Si2 C23 H23B 109.5 . . ?
H23A C23 H23B 109.5 . . ?
Si2 C23 H23C 109.5 . . ?
H23A C23 H23C 109.5 . . ?
H23B C23 H23C 109.5 . . ?
C2 C3 C4 121.1(3) . . ?
C2 C3 H3 119.4 . . ?
C4 C3 H3 119.4 . . ?
O5 C4 O4 119.5(3) . . ?
O5 C4 C3 126.3(3) . . ?
O4 C4 C3 114.1(3) . . ?
C4 O4 Si4 136.5(2) . . ?
C4 O5 Hf1 130.80(19) . . ?
O4 Si4 C41 107.34(17) . . ?
O4 Si4 C42 102.80(17) . . ?
C41 Si4 C42 110.9(2) . . ?
O4 Si4 C43 114.49(16) . . ?
C41 Si4 C43 110.14(19) . . ?
C42 Si4 C43 110.9(2) . . ?
Si4 C41 H41A 109.5 . . ?
Si4 C41 H41B 109.5 . . ?
H41A C41 H41B 109.5 . . ?
Si4 C41 H41C 109.5 . . ?
H41A C41 H41C 109.5 . . ?
H41B C41 H41C 109.5 . . ?
Si4 C42 H42A 109.5 . . ?
Si4 C42 H42B 109.5 . . ?
H42A C42 H42B 109.5 . . ?
Si4 C42 H42C 109.5 . . ?
H42A C42 H42C 109.5 . . ?
H42B C42 H42C 109.5 . . ?
Si4 C43 H43A 109.5 . . ?
Si4 C43 H43B 109.5 . . ?
H43A C43 H43B 109.5 . . ?
Si4 C43 H43C 109.5 . . ?
H43A C43 H43C 109.5 . . ?
H43B C43 H43C 109.5 . . ?

loop_
_geom_bond_atom_site_label_1
_geom_bond_atom_site_label_2
_geom_bond_distance
_geom_bond_site_symmetry_2
_geom_bond_publ_flag
Hf1 O1 2.104(2) . ?
Hf1 O1 2.1045(19) 6_654 ?
Hf1 O1 2.1045(19) 15_665 ?
Hf1 O1 2.1045(19) 12_756 ?
Hf1 O5 2.262(2) 15_665 ?
Hf1 O5 2.262(2) 6_654 ?
Hf1 O5 2.262(2) . ?
Hf1 O5 2.262(2) 12_756 ?
O1 C2 1.282(4) . ?
O2 C2 1.347(4) . ?
O2 Si2 1.701(2) . ?
C2 C3 1.376(4) . ?
Si2 C21 1.838(4) . ?
Si2 C23 1.852(4) . ?
Si2 C22 1.855(3) . ?
C21 H21A 0.9800 . ?
C21 H21B 0.9800 . ?
C21 H21C 0.9800 . ?
C22 H22A 0.9800 . ?
C22 H22B 0.9800 . ?
C22 H22C 0.9800 . ?
C23 H23A 0.9800 . ?
C23 H23B 0.9800 . ?
C23 H23C 0.9800 . ?
C3 C4 1.400(4) . ?
C3 H3 0.9500 . ?
C4 O5 1.250(4) . ?
C4 O4 1.338(4) . ?
O4 Si4 1.678(2) . ?
Si4 C41 1.842(4) . ?
Si4 C42 1.843(4) . ?
Si4 C43 1.848(4) . ?
C41 H41A 0.9800 . ?
C41 H41B 0.9800 . ?
C41 H41C 0.9800 . ?
C42 H42A 0.9800 . ?
C42 H42B 0.9800 . ?
C42 H42C 0.9800 . ?
C43 H43A 0.9800 . ?
C43 H43B 0.9800 . ?
C43 H43C 0.9800 . ?

loop_
_geom_torsion_atom_site_label_1
_geom_torsion_atom_site_label_2
_geom_torsion_atom_site_label_3
_geom_torsion_atom_site_label_4
_geom_torsion
_geom_torsion_site_symmetry_1
_geom_torsion_site_symmetry_2
_geom_torsion_site_symmetry_3
_geom_torsion_site_symmetry_4
_geom_torsion_publ_flag
O1 Hf1 O1 C2 13.9(2) 6_654 . . . ?
O1 Hf1 O1 C2 120.1(3) 15_665 . . . ?
O1 Hf1 O1 C2 -92.3(2) 12_756 . . . ?
O5 Hf1 O1 C2 -165.6(3) 15_665 . . . ?
O5 Hf1 O1 C2 51.2(3) 6_654 . . . ?
O5 Hf1 O1 C2 -23.2(3) . . . . ?
O5 Hf1 O1 C2 -166.9(2) 12_756 . . . ?
Hf1 O1 C2 O2 -160.41(19) . . . . ?
Hf1 O1 C2 C3 20.1(5) . . . . ?
Si2 O2 C2 O1 -1.3(4) . . . . ?
Si2 O2 C2 C3 178.2(2) . . . . ?
C2 O2 Si2 C21 -62.4(3) . . . . ?
C2 O2 Si2 C23 60.6(3) . . . . ?
C2 O2 Si2 C22 -179.8(3) . . . . ?
O1 C2 C3 C4 0.4(5) . . . . ?
O2 C2 C3 C4 -179.1(3) . . . . ?
C2 C3 C4 O5 -4.5(5) . . . . ?
C2 C3 C4 O4 174.0(3) . . . . ?
O5 C4 O4 Si4 -22.8(5) . . . . ?
C3 C4 O4 Si4 158.6(3) . . . . ?
O4 C4 O5 Hf1 171.95(19) . . . . ?
C3 C4 O5 Hf1 -9.6(5) . . . . ?
O1 Hf1 O5 C4 17.8(2) . . . . ?
O1 Hf1 O5 C4 -141.9(3) 6_654 . . . ?
O1 Hf1 O5 C4 -62.7(3) 15_665 . . . ?
O1 Hf1 O5 C4 117.7(3) 12_756 . . . ?
O5 Hf1 O5 C4 67.6(2) 15_665 . . . ?
O5 Hf1 O5 C4 -61.4(2) 6_654 . . . ?
O5 Hf1 O5 C4 169.6(2) 12_756 . . . ?
C4 O4 Si4 C41 -87.1(4) . . . . ?
C4 O4 Si4 C42 155.8(3) . . . . ?
C4 O4 Si4 C43 35.4(4) . . . . ?
